data_7112798
loop_
_publ_author_name
'Hellmann, Benjamin J.'
'Kamps, Ina'
'Mix, Andreas'
'Neumann, Beate'
'Stammler, Hans-Georg'
'Mitzel, Norbert W.'

_publ_section_title
;
 Three different product types from reactions of lithiated cyclic aminals
 with trivalent organometal chlorides.
;
_journal_issue 35
_journal_name_full 'Chemical communications (Cambridge, England)'
_journal_page_first 6536
_journal_page_last 6538
_journal_paper_doi 10.1039/c0cc01830a
_journal_volume 46
_journal_year 2010
_chemical_formula_moiety 'C18 H29 N4 Y, 0.5 (C7 H8)'
_chemical_formula_sum 'C21.5 H33 N4 Y'
_chemical_formula_weight 436.43
_chemical_name_systematic
;
?
;
_space_group_IT_number 12
_symmetry_cell_setting monoclinic
_symmetry_space_group_name_Hall '-C 2y'
_symmetry_space_group_name_H-M 'C 1 2/m 1'
_atom_sites_solution_hydrogens geom
_atom_sites_solution_primary direct
_atom_sites_solution_secondary difmap
_audit_creation_method SHELXL-97
_cell_angle_alpha 90.00
_cell_angle_beta 129.264(3)
_cell_angle_gamma 90.00
_cell_formula_units_Z 8
_cell_length_a 25.8849(19)
_cell_length_b 12.5835(9)
_cell_length_c 17.2346(13)
_cell_measurement_reflns_used 352
_cell_measurement_temperature 225(2)
_cell_measurement_theta_max 40.1903
_cell_measurement_theta_min 6.2816
_cell_volume 4346.3(6)
_computing_cell_refinement 'APEX2 v2009.11-0 (Bruker AXS)'
_computing_data_collection 'Bruker Instrument Service v2009, 11, 1, 0'
_computing_data_reduction 'SAINT V7.68A (Bruker AXS, 2009)'
_computing_molecular_graphics 'SHELXTL-PLUS (1990)'
_computing_publication_material 'SHELXL-97 (Sheldrick, 1997)'
_computing_structure_refinement 'SHELXL-97 (Sheldrick, 1997)'
_computing_structure_solution 'SHELXS-97 (Sheldrick, 1990)'
_diffrn_ambient_temperature 225(2)
_diffrn_measured_fraction_theta_full 0.962
_diffrn_measured_fraction_theta_max 0.962
_diffrn_measurement_device_type 'Bruker AXS X8 Prospector Ultra with APEX II'
_diffrn_measurement_method CCD
_diffrn_radiation_monochromator 'Quazar Montel multilayer optic Montel200'
_diffrn_radiation_source 'I\mS Incoatec Microfocus'
_diffrn_radiation_type CuK\a
_diffrn_radiation_wavelength 1.54178
_diffrn_reflns_av_R_equivalents 0.0198
_diffrn_reflns_av_sigmaI/netI 0.0151
_diffrn_reflns_limit_h_max 31
_diffrn_reflns_limit_h_min -31
_diffrn_reflns_limit_k_max 14
_diffrn_reflns_limit_k_min -15
_diffrn_reflns_limit_l_max 20
_diffrn_reflns_limit_l_min -21
_diffrn_reflns_number 27268
_diffrn_reflns_theta_full 72.19
_diffrn_reflns_theta_max 72.19
_diffrn_reflns_theta_min 5.14
_exptl_absorpt_coefficient_mu 3.855
_exptl_absorpt_correction_T_max 0.7741
_exptl_absorpt_correction_T_min 0.2818
_exptl_absorpt_correction_type multi-scan
_exptl_absorpt_process_details 'SADABS V2008/1 (Bruker AXS)'
_exptl_crystal_colour colourless
_exptl_crystal_density_diffrn 1.334
_exptl_crystal_density_method 'not measured'
_exptl_crystal_description fragment
_exptl_crystal_F_000 1832
_exptl_crystal_size_max 0.44
_exptl_crystal_size_mid 0.12
_exptl_crystal_size_min 0.07
_platon_squeeze_details
;
;
_refine_diff_density_max 1.072
_refine_diff_density_min -0.379
_refine_diff_density_rms 0.046
_refine_ls_extinction_method none
_refine_ls_goodness_of_fit_ref 1.066
_refine_ls_hydrogen_treatment constr
_refine_ls_matrix_type full
_refine_ls_number_parameters 284
_refine_ls_number_reflns 4337
_refine_ls_number_restraints 0
_refine_ls_restrained_S_all 1.066
_refine_ls_R_factor_all 0.0272
_refine_ls_R_factor_gt 0.0262
_refine_ls_shift/su_max 0.014
_refine_ls_shift/su_mean 0.001
_refine_ls_structure_factor_coef Fsqd
_refine_ls_weighting_details 'calc w=1/[\s^2^(Fo^2^)+(0.0420P)^2^+2.8608P] where P=(Fo^2^+2Fc^2^)/3'
_refine_ls_weighting_scheme calc
_refine_ls_wR_factor_gt 0.0727
_refine_ls_wR_factor_ref 0.0735
_reflns_number_gt 4117
_reflns_number_total 4337
_reflns_threshold_expression >2sigma(I)
_cod_data_source_file c0cc01830a.txt
_cod_data_source_block compound4
_cod_depositor_comments
;
The following automatic conversions were performed:

'_symmetry_cell_setting' value 'Monoclinic' changed to 'monoclinic'
according to
/usr/data/users/saulius/automatic-downloads/retrospective/RSC/lib/dictionaries/cif_core.dic
dictionary named 'cif_core.dic' version 2.4.2 from 2011-04-26.

Automatic conversion script
Id: cif_fix_values 2281 2013-09-26 08:29:07Z andrius 
;
_cod_original_sg_symbol_H-M 'C 2/m'
_cod_original_formula_sum 'C21.50 H33 N4 Y'
_cod_database_code 7112798

loop_
_symmetry_equiv_pos_as_xyz
'x, y, z'
'-x, y, -z'
'x+1/2, y+1/2, z'
'-x+1/2, y+1/2, -z'
'-x, -y, -z'
'x, -y, z'
'-x+1/2, -y+1/2, -z'
'x+1/2, -y+1/2, z'

loop_
_atom_site_label
_atom_site_type_symbol
_atom_site_fract_x
_atom_site_fract_y
_atom_site_fract_z
_atom_site_U_iso_or_equiv
_atom_site_adp_type
_atom_site_occupancy
_atom_site_symmetry_multiplicity
_atom_site_calc_flag
_atom_site_refinement_flags
_atom_site_disorder_group
Y1 Y 0.122928(3) 0.5000 0.309275(4) 0.04598(2) Uani 1 2 d S .
N1 N 0.21985(2) 0.59391(4) 0.32538(3) 0.05303(15) Uani 1 1 d . .
N2 N 0.14617(3) 0.5000 0.17739(4) 0.0507(2) Uani 1 2 d S .
N3 N 0.21732(4) 0.5000 0.46922(5) 0.0701(3) Uani 1 2 d S .
C1 C 0.26193(4) 0.5000 0.38044(6) 0.0592(3) Uani 1 2 d S .
H1A H 0.3025 0.5000 0.3863 0.071 Uiso 1 2 calc SR .
C2 C 0.19017(2) 0.59302(5) 0.22007(4) 0.05558(18) Uani 1 1 d . .
H2A H 0.2247 0.5868 0.2129 0.067 Uiso 1 1 calc R .
H2B H 0.1647 0.6583 0.1867 0.067 Uiso 1 1 calc R .
C3 C 0.27899(5) 0.5000 0.48233(6) 0.0732(4) Uani 1 2 d S .
H3A H 0.3055 0.4369 0.5202 0.088 Uiso 0.50 1 calc PR .
H3B H 0.3055 0.5631 0.5202 0.088 Uiso 0.50 1 calc PR .
C4 C 0.25679(3) 0.69316(5) 0.37357(5) 0.0735(3) Uani 1 1 d . .
H4A H 0.2278 0.7533 0.3358 0.110 Uiso 1 1 calc R .
H4B H 0.2950 0.6959 0.3753 0.110 Uiso 1 1 calc R .
H4C H 0.2720 0.6958 0.4414 0.110 Uiso 1 1 calc R .
C5 C 0.10277(4) 0.5000 0.06751(5) 0.0686(3) Uani 1 2 d S .
H5A H 0.0748 0.5629 0.0416 0.103 Uiso 0.50 1 calc PR .
H5B H 0.0749 0.4370 0.0416 0.103 Uiso 0.50 1 calc PR .
H5C H 0.1300 0.5001 0.0468 0.103 Uiso 1 2 calc SR .
C6 C 0.23025(6) 0.5000 0.56159(7) 0.0930(5) Uani 1 2 d S .
H6A H 0.1884 0.5000 0.5500 0.139 Uiso 1 2 calc SR .
H6B H 0.2557 0.5629 0.5993 0.139 Uiso 0.50 1 calc PR .
H6C H 0.2557 0.4371 0.5993 0.139 Uiso 0.50 1 calc PR .
C7A C 0.04071(2) 0.33264(4) 0.18543(4) 0.0702(5) Uani 0.5500(5) 1 d PG 1
H7A H 0.0271 0.3312 0.1203 0.084 Uiso 0.5500(5) 1 calc PR 1
C8A C 0.09870(3) 0.28360(6) 0.27152(4) 0.0603(4) Uani 0.5500(5) 1 d PG 1
H8A H 0.1303 0.2440 0.2734 0.072 Uiso 0.5500(5) 1 calc PR 1
C9A C 0.10063(4) 0.30494(8) 0.35424(4) 0.0627(4) Uani 0.5500(5) 1 d PG 1
H9A H 0.1337 0.2819 0.4205 0.075 Uiso 0.5500(5) 1 calc PR 1
C10A C 0.04384(5) 0.36717(9) 0.31926(6) 0.0782(4) Uani 0.5500(5) 1 d PG 1
H10A H 0.0327 0.3926 0.3583 0.094 Uiso 0.5500(5) 1 calc PR 1
C11A C 0.00680(3) 0.38429(7) 0.21494(5) 0.0828(6) Uani 0.5500(5) 1 d PG 1
H11A H -0.0331 0.4230 0.1728 0.099 Uiso 0.5500(5) 1 calc PR 1
C7B C 0.06941(3) 0.30331(5) 0.22014(4) 0.0612(4) Uani 0.4500(5) 1 d PG 2
H7B H 0.0763 0.2814 0.1751 0.073 Uiso 0.4500(5) 1 calc PR 2
C8B C 0.11226(4) 0.28218(8) 0.32465(5) 0.0658(5) Uani 0.4500(5) 1 d PG 2
H8B H 0.1525 0.2438 0.3610 0.079 Uiso 0.4500(5) 1 calc PR 2
C9B C 0.08369(6) 0.32917(11) 0.36464(6) 0.0699(5) Uani 0.4500(5) 1 d PG 2
H9B H 0.1017 0.3274 0.4321 0.084 Uiso 0.4500(5) 1 calc PR 2
C10B C 0.02319(6) 0.37934(10) 0.28484(9) 0.0757(6) Uani 0.4500(5) 1 d PG 2
H10B H -0.0059 0.4166 0.2902 0.091 Uiso 0.4500(5) 1 calc PR 2
C11B C 0.01436(4) 0.36335(7) 0.19553(7) 0.0623(5) Uani 0.4500(5) 1 d PG 2
H11B H -0.0216 0.3882 0.1314 0.075 Uiso 0.4500(5) 1 calc PR 2
Y2 Y 0.349547(2) 0.5000 0.997701(4) 0.04163(2) Uani 1 2 d S .
N4 N 0.393321(16) 0.59385(4) 1.16523(3) 0.04996(14) Uani 1 1 d . .
N5 N 0.47473(2) 0.5000 1.17536(4) 0.04893(19) Uani 1 2 d S .
N6 N 0.27052(3) 0.5000 1.01394(5) 0.0633(2) Uani 1 2 d S .
C12 C 0.37096(3) 0.5000 1.18819(5) 0.0556(2) Uani 1 2 d S .
H12A H 0.3891 0.5000 1.2589 0.067 Uiso 1 2 calc SR .
C13 C 0.46448(2) 0.59292(4) 1.21526(3) 0.05152(16) Uani 1 1 d . .
H13A H 0.4908 0.5869 1.2880 0.062 Uiso 1 1 calc R .
H13B H 0.4775 0.6581 1.2005 0.062 Uiso 1 1 calc R .
C14 C 0.29465(3) 0.5000 1.11555(5) 0.0644(3) Uani 1 2 d S .
H14A H 0.2781 0.4369 1.1271 0.077 Uiso 0.50 1 calc PR .
H14B H 0.2781 0.5631 1.1271 0.077 Uiso 0.50 1 calc PR .
C15 C 0.37490(3) 0.69371(5) 1.18659(4) 0.0698(2) Uani 1 1 d . .
H15A H 0.3270 0.6955 1.1491 0.105 Uiso 1 1 calc R .
H15B H 0.3881 0.7534 1.1670 0.105 Uiso 1 1 calc R .
H15C H 0.3975 0.6981 1.2577 0.105 Uiso 1 1 calc R .
C16 C 0.54166(3) 0.5000 1.20458(7) 0.0702(3) Uani 1 2 d S .
H16A H 0.5472 0.4369 1.1782 0.105 Uiso 0.50 1 calc PR .
H16B H 0.5749 0.5002 1.2771 0.105 Uiso 1 2 calc SR .
H16C H 0.5471 0.5628 1.1778 0.105 Uiso 0.50 1 calc PR .
C17 C 0.20053(4) 0.5000 0.94407(7) 0.0774(4) Uani 1 2 d S .
H17A H 0.1863 0.5024 0.8768 0.116 Uiso 1 2 calc SR .
H17B H 0.1834 0.5617 0.9551 0.116 Uiso 0.50 1 calc PR .
H17C H 0.1835 0.4359 0.9521 0.116 Uiso 0.50 1 calc PR .
C18A C 0.30161(2) 0.69916(4) 0.92042(3) 0.0495(3) Uani 0.5500(5) 1 d PG 1
H18A H 0.2696 0.7238 0.9255 0.059 Uiso 0.5500(5) 1 calc PR 1
C19A C 0.37153(2) 0.71652(6) 0.99129(4) 0.0560(4) Uani 0.5500(5) 1 d PG 1
H19A H 0.3939 0.7547 1.0516 0.067 Uiso 0.5500(5) 1 calc PR 1
C20A C 0.40168(3) 0.66610(7) 0.95513(7) 0.0647(4) Uani 0.5500(5) 1 d PG 1
H20A H 0.4475 0.6650 0.9873 0.078 Uiso 0.5500(5) 1 calc PR 1
C21A C 0.35041(4) 0.61758(7) 0.86190(7) 0.0619(3) Uani 0.5500(5) 1 d PG 1
H21A H 0.3564 0.5788 0.8215 0.074 Uiso 0.5500(5) 1 calc PR 1
C22A C 0.28857(3) 0.63801(6) 0.84047(4) 0.0591(4) Uani 0.5500(5) 1 d PG 1
H22A H 0.2464 0.6151 0.7834 0.071 Uiso 0.5500(5) 1 calc PR 1
C18B C 0.32342(3) 0.71562(5) 0.95713(4) 0.0691(5) Uani 0.4500(5) 1 d PG 2
H18B H 0.3126 0.7528 0.9924 0.083 Uiso 0.4500(5) 1 calc PR 2
C19B C 0.38859(3) 0.70056(7) 0.98865(6) 0.0817(6) Uani 0.4500(5) 1 d PG 2
H19B H 0.4285 0.7260 1.0485 0.098 Uiso 0.4500(5) 1 calc PR 2
C20B C 0.38296(6) 0.64036(9) 0.91393(9) 0.0763(5) Uani 0.4500(5) 1 d PG 2
H20B H 0.4184 0.6189 0.9156 0.092 Uiso 0.4500(5) 1 calc PR 2
C21B C 0.31432(6) 0.61822(9) 0.83622(7) 0.0698(4) Uani 0.4500(5) 1 d PG 2
H21B H 0.2964 0.5796 0.7774 0.084 Uiso 0.4500(5) 1 calc PR 2
C22B C 0.27752(4) 0.66473(7) 0.86294(5) 0.0569(4) Uani 0.4500(5) 1 d PG 2
H22B H 0.2310 0.6622 0.8249 0.068 Uiso 0.4500(5) 1 calc PR 2

loop_
_atom_site_aniso_label
_atom_site_aniso_U_11
_atom_site_aniso_U_22
_atom_site_aniso_U_33
_atom_site_aniso_U_23
_atom_site_aniso_U_13
_atom_site_aniso_U_12
Y1 0.05528(2) 0.03251(3) 0.03441(2) 0.000 0.02093(1) 0.000
N1 0.05459(16) 0.0361(2) 0.04480(15) -0.00178(15) 0.02026(12) -0.00499(16)
N2 0.0616(2) 0.0393(3) 0.03969(19) 0.000 0.02660(14) 0.000
N3 0.0774(4) 0.0563(4) 0.0412(3) 0.000 0.0207(2) 0.000
C1 0.0481(3) 0.0461(4) 0.0519(3) 0.000 0.0168(2) 0.000
C2 0.06487(19) 0.0426(3) 0.05124(17) 0.00180(19) 0.03295(13) -0.0027(2)
C3 0.0691(4) 0.0514(5) 0.0452(4) 0.000 0.0106(3) 0.000
C4 0.0726(3) 0.0459(3) 0.0664(3) -0.0084(3) 0.0271(2) -0.0161(3)
C5 0.0856(4) 0.0606(5) 0.0429(3) 0.000 0.0328(2) 0.000
C6 0.1361(7) 0.0600(6) 0.0597(4) 0.000 0.0510(3) 0.000
C7A 0.0583(5) 0.0495(6) 0.0594(5) 0.0036(4) 0.0168(4) -0.0128(4)
C8A 0.0618(4) 0.0392(5) 0.0590(4) -0.0053(4) 0.0283(3) -0.0098(4)
C9A 0.0770(4) 0.0488(5) 0.0566(3) 0.0122(4) 0.0396(2) 0.0031(4)
C10A 0.0892(4) 0.0473(6) 0.1230(5) 0.0040(5) 0.0789(3) 0.0000(4)
C11A 0.0747(5) 0.0436(6) 0.1027(7) -0.0045(5) 0.0432(4) -0.0097(5)
C7B 0.0725(5) 0.0419(6) 0.0572(4) -0.0145(4) 0.0354(3) -0.0210(5)
C8B 0.0792(5) 0.0396(6) 0.0686(5) 0.0105(5) 0.0421(4) -0.0035(5)
C9B 0.0861(5) 0.0552(8) 0.0824(5) 0.0050(5) 0.0600(3) -0.0042(5)
C10B 0.0818(6) 0.0559(8) 0.0780(6) -0.0080(6) 0.0451(4) -0.0204(6)
C11B 0.0537(5) 0.0326(5) 0.0599(6) 0.0032(5) 0.0167(4) -0.0044(5)
Y2 0.04603(2) 0.03361(3) 0.04547(2) 0.000 0.02905(1) 0.000
N4 0.05794(13) 0.0399(2) 0.05710(14) -0.00315(14) 0.03880(9) 0.00237(14)
N5 0.05132(18) 0.0364(3) 0.0591(2) 0.000 0.03494(13) 0.000
N6 0.0619(2) 0.0657(4) 0.0728(2) 0.000 0.04758(14) 0.000
C12 0.0681(2) 0.0550(4) 0.0584(2) 0.000 0.04705(14) 0.000
C13 0.05464(17) 0.0417(3) 0.05168(17) -0.00527(18) 0.03057(11) -0.00321(18)
C14 0.0704(2) 0.0630(5) 0.0826(3) 0.000 0.05918(15) 0.000
C15 0.0832(2) 0.0545(3) 0.0821(2) -0.0101(2) 0.05723(14) 0.0071(2)
C16 0.0560(3) 0.0539(5) 0.0998(4) 0.000 0.0489(2) 0.000
C17 0.0713(3) 0.0709(6) 0.0936(4) 0.000 0.0538(2) 0.000
C18A 0.0475(3) 0.0408(5) 0.0486(3) 0.0041(3) 0.0249(2) 0.0091(3)
C19A 0.0491(4) 0.0356(4) 0.0546(4) 0.0059(4) 0.0192(3) -0.0014(3)
C20A 0.0632(3) 0.0406(5) 0.0855(4) 0.0147(4) 0.0449(3) -0.0031(4)
C21A 0.0773(3) 0.0429(5) 0.0897(3) 0.0132(3) 0.0644(2) 0.0035(3)
C22A 0.0692(4) 0.0425(5) 0.0443(3) 0.0037(4) 0.0259(3) -0.0016(4)
C18B 0.1063(8) 0.0334(5) 0.0299(4) -0.0095(4) 0.0251(4) -0.0053(6)
C19B 0.0911(7) 0.0531(8) 0.0727(6) 0.0130(6) 0.0385(5) -0.0137(6)
C20B 0.0610(4) 0.0723(8) 0.0941(6) 0.0307(6) 0.0483(3) -0.0001(5)
C21B 0.1271(5) 0.0416(6) 0.0677(3) 0.0152(4) 0.0744(3) 0.0321(5)
C22B 0.0703(5) 0.0366(6) 0.0477(4) 0.0002(4) 0.0296(3) 0.0106(4)

loop_
_atom_type_symbol
_atom_type_description
_atom_type_scat_dispersion_real
_atom_type_scat_dispersion_imag
_atom_type_scat_source
C C 0.0181 0.0091 'International Tables Vol C Tables 4.2.6.8 and 6.1.1.4'
H H 0.0000 0.0000 'International Tables Vol C Tables 4.2.6.8 and 6.1.1.4'
N N 0.0311 0.0180 'International Tables Vol C Tables 4.2.6.8 and 6.1.1.4'
Y Y -0.2670 2.0244 'International Tables Vol C Tables 4.2.6.8 and 6.1.1.4'

loop_
_geom_angle_atom_site_label_1
_geom_angle_atom_site_label_2
_geom_angle_atom_site_label_3
_geom_angle
_geom_angle_site_symmetry_1
_geom_angle_site_symmetry_3
N3 Y1 N1 69.24(3) . .
N3 Y1 N1 69.24(3) . 6_565
N1 Y1 N1 53.53(2) . 6_565
N3 Y1 N2 112.66(3) . .
N1 Y1 N2 51.703(14) . .
N1 Y1 N2 51.703(14) 6_565 .
N3 Y1 C10A 101.49(4) . 6_565
N1 Y1 C10A 114.98(3) . 6_565
N1 Y1 C10A 166.76(3) 6_565 6_565
N2 Y1 C10A 129.02(2) . 6_565
N3 Y1 C10A 101.49(3) . .
N1 Y1 C10A 166.76(2) . .
N1 Y1 C10A 114.98(2) 6_565 .
N2 Y1 C10A 129.021(17) . .
C10A Y1 C10A 75.5 6_565 .
N3 Y1 C9A 85.02(4) . 6_565
N1 Y1 C9A 85.71(5) . 6_565
N1 Y1 C9A 136.97(5) 6_565 6_565
N2 Y1 C9A 115.95(4) . 6_565
C10A Y1 C9A 30.1 6_565 6_565
C10A Y1 C9A 103.28(5) . 6_565
N3 Y1 C9A 85.021(18) . .
N1 Y1 C9A 136.97(2) . .
N1 Y1 C9A 85.71(3) 6_565 .
N2 Y1 C9A 115.95(2) . .
C10A Y1 C9A 103.3 6_565 .
C10A Y1 C9A 30.1 . .
C9A Y1 C9A 126.97(5) 6_565 .
N3 Y1 C11A 131.04(3) . .
N1 Y1 C11A 155.79(2) . .
N1 Y1 C11A 115.898(18) 6_565 .
N2 Y1 C11A 104.15(2) . .
C10A Y1 C11A 77.3 6_565 .
C10A Y1 C11A 30.0 . .
C9A Y1 C11A 107.05(5) 6_565 .
C9A Y1 C11A 49.4 . .
N3 Y1 C11A 131.04(4) . 6_565
N1 Y1 C11A 115.90(2) . 6_565
N1 Y1 C11A 155.79(4) 6_565 6_565
N2 Y1 C11A 104.15(4) . 6_565
C10A Y1 C11A 30.0 6_565 6_565
C10A Y1 C11A 77.3 . 6_565
C9A Y1 C11A 49.4 6_565 6_565
C9A Y1 C11A 107.0 . 6_565
C11A Y1 C11A 63.7 . 6_565
N3 Y1 C7B 116.958(11) . .
N1 Y1 C7B 124.66(2) . .
N1 Y1 C7B 76.464(19) 6_565 .
N2 Y1 C7B 80.38(2) . .
C10A Y1 C7B 116.7 6_565 .
C10A Y1 C7B 50.1 . .
C9A Y1 C7B 146.45(5) 6_565 .
C9A Y1 C7B 40.4 . .
C11A Y1 C7B 39.4 . .
C11A Y1 C7B 99.7 6_565 .
N3 Y1 C7B 116.958(11) . 6_565
N1 Y1 C7B 76.464(19) . 6_565
N1 Y1 C7B 124.66(2) 6_565 6_565
N2 Y1 C7B 80.38(2) . 6_565
C10A Y1 C7B 50.1 6_565 6_565
C10A Y1 C7B 116.7 . 6_565
C9A Y1 C7B 40.4 6_565 6_565
C9A Y1 C7B 146.4 . 6_565
C11A Y1 C7B 99.7 . 6_565
C11A Y1 C7B 39.4 6_565 6_565
C7B Y1 C7B 126.1 . 6_565
C2 N1 C4 110.64(5) . .
C2 N1 C1 112.84(6) . .
C4 N1 C1 111.47(4) . .
C2 N1 Y1 98.61(3) . .
C4 N1 Y1 132.78(5) . .
C1 N1 Y1 88.54(5) . .
C2 N2 C2 106.01(5) . 6_565
C2 N2 C5 111.38(5) . .
C2 N2 C5 111.38(5) 6_565 .
C2 N2 Y1 95.40(4) . .
C2 N2 Y1 95.40(4) 6_565 .
C5 N2 Y1 133.72(6) . .
C6 N3 C3 111.77(8) . .
C6 N3 Y1 133.24(8) . .
C3 N3 Y1 114.99(6) . .
N1 C1 N1 106.50(5) 6_565 .
N1 C1 C3 107.49(7) 6_565 .
N1 C1 C3 107.49(7) . .
N1 C1 Y1 61.78(4) 6_565 .
N1 C1 Y1 61.78(4) . .
C3 C1 Y1 82.37(6) . .
N1 C1 H1A 111.7 6_565 .
N1 C1 H1A 111.7 . .
C3 C1 H1A 111.7 . .
Y1 C1 H1A 165.9 . .
N1 C2 N2 105.14(5) . .
N1 C2 H2A 110.7 . .
N2 C2 H2A 110.7 . .
N1 C2 H2B 110.7 . .
N2 C2 H2B 110.7 . .
H2A C2 H2B 108.8 . .
N3 C3 C1 109.36(6) . .
N3 C3 H3A 109.8 . .
C1 C3 H3A 109.8 . .
N3 C3 H3B 109.8 . .
C1 C3 H3B 109.8 . .
H3A C3 H3B 108.2 . .
N1 C4 H4A 109.5 . .
N1 C4 H4B 109.5 . .
H4A C4 H4B 109.5 . .
N1 C4 H4C 109.5 . .
H4A C4 H4C 109.5 . .
H4B C4 H4C 109.5 . .
N2 C5 H5A 109.5 . .
N2 C5 H5B 109.5 . .
H5A C5 H5B 109.5 . .
N2 C5 H5C 109.5 . .
H5A C5 H5C 109.5 . .
H5B C5 H5C 109.5 . .
N3 C6 H6A 109.5 . .
N3 C6 H6B 109.5 . .
H6A C6 H6B 109.5 . .
N3 C6 H6C 109.5 . .
H6A C6 H6C 109.5 . .
H6B C6 H6C 109.5 . .
C8A C7A C11A 108.0 . .
C8A C7A Y1 74.8 . .
C11A C7A Y1 74.1 . .
C8A C7A H7A 126.0 . .
C11A C7A H7A 126.0 . .
Y1 C7A H7A 117.1 . .
C9A C8A C7A 108.0 . .
C9A C8A Y1 73.8 . .
C7A C8A Y1 75.6 . .
C9A C8A H8A 126.0 . .
C7A C8A H8A 126.0 . .
Y1 C8A H8A 116.7 . .
C10A C9A C8A 108.0 . .
C10A C9A Y1 74.5 . .
C8A C9A Y1 76.4 . .
C10A C9A H9A 126.0 . .
C8A C9A H9A 126.0 . .
Y1 C9A H9A 115.2 . .
C11A C10A C9A 108.0 . .
C11A C10A Y1 76.1 . .
C9A C10A Y1 75.4 . .
C11A C10A H10A 126.0 . .
C9A C10A H10A 126.0 . .
Y1 C10A H10A 114.7 . .
C10A C11A C7A 108.0 . .
C10A C11A Y1 73.9 . .
C7A C11A Y1 76.3 . .
C10A C11A H11A 126.0 . .
C7A C11A H11A 126.0 . .
Y1 C11A H11A 115.9 . .
C8B C7B C11B 108.0 . .
C8B C7B Y1 75.5 . .
C11B C7B Y1 75.3 . .
C8B C7B H7B 126.0 . .
C11B C7B H7B 126.0 . .
Y1 C7B H7B 115.4 . .
C9B C8B C7B 108.0 . .
C9B C8B Y1 75.5 . .
C7B C8B Y1 74.9 . .
C9B C8B H8B 126.0 . .
C7B C8B H8B 126.0 . .
Y1 C8B H8B 115.7 . .
C8B C9B C10B 108.0 . .
C8B C9B Y1 75.0 . .
C10B C9B Y1 75.1 . .
C8B C9B H9B 126.0 . .
C10B C9B H9B 126.0 . .
Y1 C9B H9B 116.0 . .
C9B C10B C11B 108.0 . .
C9B C10B Y1 75.4 . .
C11B C10B Y1 74.9 . .
C9B C10B H10B 126.0 . .
C11B C10B H10B 126.0 . .
Y1 C10B H10B 115.9 . .
C10B C11B C7B 108.0 . .
C10B C11B Y1 75.6 . .
C7B C11B Y1 75.1 . .
C10B C11B H11B 126.0 . .
C7B C11B H11B 126.0 . .
Y1 C11B H11B 115.5 . .
N6 Y2 N4 69.741(17) . .
N6 Y2 N4 69.741(17) . 6_565
N4 Y2 N4 53.54(2) . 6_565
N6 Y2 N5 113.22(2) . .
N4 Y2 N5 51.700(17) . .
N4 Y2 N5 51.700(17) 6_565 .
N6 Y2 C22A 97.15(3) . 6_565
N4 Y2 C22A 162.96(3) . 6_565
N4 Y2 C22A 112.48(2) 6_565 6_565
N5 Y2 C22A 130.56(3) . 6_565
N6 Y2 C22A 97.15(2) . .
N4 Y2 C22A 112.481(16) . .
N4 Y2 C22A 162.960(18) 6_565 .
N5 Y2 C22A 130.556(17) . .
C22A Y2 C22A 79.1 6_565 .
N6 Y2 C18A 83.797(15) . 6_565
N4 Y2 C18A 134.001(17) . 6_565
N4 Y2 C18A 82.554(15) 6_565 6_565
N5 Y2 C18A 113.573(8) . 6_565
C22A Y2 C18A 30.1 6_565 6_565
C22A Y2 C18A 107.5 . 6_565
N6 Y2 C18A 83.797(15) . .
N4 Y2 C18A 82.554(15) . .
N4 Y2 C18A 134.001(17) 6_565 .
N5 Y2 C18A 113.573(8) . .
C22A Y2 C18A 107.5 6_565 .
C22A Y2 C18A 30.1 . .
C18A Y2 C18A 132.4 6_565 .
N6 Y2 C20B 133.20(3) . 6_565
N4 Y2 C20B 143.97(5) . 6_565
N4 Y2 C20B 103.24(4) 6_565 6_565
N5 Y2 C20B 92.57(5) . 6_565
C22A Y2 C20B 40.92(6) 6_565 6_565
C22A Y2 C20B 93.7 . 6_565
C18A Y2 C20B 49.6 6_565 6_565
C18A Y2 C20B 122.0 . 6_565
N6 Y2 C20B 133.20(2) . .
N4 Y2 C20B 103.24(3) . .
N4 Y2 C20B 143.97(3) 6_565 .
N5 Y2 C20B 92.57(3) . .
C22A Y2 C20B 93.7 6_565 .
C22A Y2 C20B 40.9 . .
C18A Y2 C20B 122.0 6_565 .
C18A Y2 C20B 49.6 . .
C20B Y2 C20B 80.1 6_565 .
N6 Y2 C21B 112.52(5) . 6_565
N4 Y2 C21B 173.00(3) . 6_565
N4 Y2 C21B 120.38(2) 6_565 6_565
N5 Y2 C21B 122.51(5) . 6_565
C22A Y2 C21B 15.88(5) 6_565 6_565
C22A Y2 C21B 74.1 . 6_565
C18A Y2 C21B 41.9 6_565 6_565
C18A Y2 C21B 104.2 . 6_565
C20B Y2 C21B 29.9 6_565 6_565
C20B Y2 C21B 80.2 . 6_565
N6 Y2 C21B 112.52(3) . .
N4 Y2 C21B 120.38(2) . .
N4 Y2 C21B 173.00(2) 6_565 .
N5 Y2 C21B 122.51(3) . .
C22A Y2 C21B 74.1 6_565 .
C22A Y2 C21B 15.9 . .
C18A Y2 C21B 104.2 6_565 .
C18A Y2 C21B 41.9 . .
C20B Y2 C21B 80.2 6_565 .
C20B Y2 C21B 29.9 . .
C21B Y2 C21B 65.4 6_565 .
C13 N4 C15 110.31(4) . .
C13 N4 C12 113.47(4) . .
C15 N4 C12 111.87(6) . .
C13 N4 Y2 98.70(3) . .
C15 N4 Y2 132.66(3) . .
C12 N4 Y2 88.01(3) . .
C13 N5 C13 106.08(7) . 6_565
C13 N5 C16 111.40(4) . .
C13 N5 C16 111.40(4) 6_565 .
C13 N5 Y2 95.07(3) . .
C13 N5 Y2 95.07(3) 6_565 .
C16 N5 Y2 134.20(6) . .
C17 N6 C14 111.97(9) . .
C17 N6 Y2 132.82(7) . .
C14 N6 Y2 115.20(4) . .
N4 C12 N4 106.37(7) . 6_565
N4 C12 C14 107.65(3) . .
N4 C12 C14 107.65(3) 6_565 .
N4 C12 Y2 62.15(3) . .
N4 C12 Y2 62.15(3) 6_565 .
C14 C12 Y2 81.61(5) . .
N4 C12 H12A 111.6 . .
N4 C12 H12A 111.6 6_565 .
C14 C12 H12A 111.6 . .
Y2 C12 H12A 166.8 . .
N4 C13 N5 105.40(4) . .
N4 C13 H13A 110.7 . .
N5 C13 H13A 110.7 . .
N4 C13 H13B 110.7 . .
N5 C13 H13B 110.7 . .
H13A C13 H13B 108.8 . .
N6 C14 C12 109.69(8) . .
N6 C14 H14A 109.7 . .
C12 C14 H14A 109.7 . .
N6 C14 H14B 109.7 . .
C12 C14 H14B 109.7 . .
H14A C14 H14B 108.2 . .
N4 C15 H15A 109.5 . .
N4 C15 H15B 109.5 . .
H15A C15 H15B 109.5 . .
N4 C15 H15C 109.5 . .
H15A C15 H15C 109.5 . .
H15B C15 H15C 109.5 . .
N5 C16 H16A 109.5 . .
N5 C16 H16B 109.5 . .
H16A C16 H16B 109.5 . .
N5 C16 H16C 109.5 . .
H16A C16 H16C 109.5 . .
H16B C16 H16C 109.5 . .
N6 C17 H17A 109.5 . .
N6 C17 H17B 109.5 . .
H17A C17 H17B 109.5 . .
N6 C17 H17C 109.5 . .
H17A C17 H17C 109.5 . .
H17B C17 H17C 109.5 . .
C19A C18A C22A 108.0 . .
C19A C18A Y2 77.5 . .
C22A C18A Y2 74.5 . .
C19A C18A H18A 126.0 . .
C22A C18A H18A 126.0 . .
Y2 C18A H18A 114.3 . .
C20A C19A C18A 108.0 . .
C20A C19A Y2 76.4 . .
C18A C19A Y2 72.8 . .
C20A C19A H19A 126.0 . .
C18A C19A H19A 126.0 . .
Y2 C19A H19A 116.9 . .
C19A C20A C21A 108.0 . .
C19A C20A Y2 74.4 . .
C21A C20A Y2 73.6 . .
C19A C20A H20A 126.0 . .
C21A C20A H20A 126.0 . .
Y2 C20A H20A 118.0 . .
C22A C21A C20A 108.0 . .
C22A C21A Y2 73.0 . .
C20A C21A Y2 77.1 . .
C22A C21A H21A 126.0 . .
C20A C21A H21A 126.0 . .
Y2 C21A H21A 116.1 . .
C21A C22A C18A 108.0 . .
C21A C22A Y2 77.2 . .
C18A C22A Y2 75.4 . .
C21A C22A H22A 126.0 . .
C18A C22A H22A 126.0 . .
Y2 C22A H22A 113.8 . .
C19B C18B C22B 108.0 . .
C19B C18B Y2 74.5 . .
C22B C18B Y2 75.0 . .
C19B C18B H18B 126.0 . .
C22B C18B H18B 126.0 . .
Y2 C18B H18B 116.6 . .
C20B C19B C18B 108.0 . .
C20B C19B Y2 74.5 . .
C18B C19B Y2 75.8 . .
C20B C19B H19B 126.0 . .
C18B C19B H19B 126.0 . .
Y2 C19B H19B 115.9 . .
C19B C20B C21B 108.0 . .
C19B C20B Y2 75.6 . .
C21B C20B Y2 75.3 . .
C19B C20B H20B 126.0 . .
C21B C20B H20B 126.0 . .
Y2 C20B H20B 115.2 . .
C20B C21B C22B 108.0 . .
C20B C21B Y2 74.7 . .
C22B C21B Y2 75.9 . .
C20B C21B H21B 126.0 . .
C22B C21B H21B 126.0 . .
Y2 C21B H21B 115.6 . .
C21B C22B C18B 108.0 . .
C21B C22B Y2 74.3 . .
C18B C22B Y2 75.3 . .
C21B C22B H22B 126.0 . .
C18B C22B H22B 126.0 . .
Y2 C22B H22B 116.4 . .

loop_
_geom_bond_atom_site_label_1
_geom_bond_atom_site_label_2
_geom_bond_distance
_geom_bond_site_symmetry_2
Y1 N3 2.2457(6) .
Y1 N1 2.6241(6) .
Y1 N1 2.6241(6) 6_565
Y1 N2 2.6942(8) .
Y1 C10A 2.731(2) 6_565
Y1 C10A 2.7314(11) .
Y1 C9A 2.7431(17) 6_565
Y1 C9A 2.7431 .
Y1 C11A 2.7591 .
Y1 C11A 2.7591(19) 6_565
Y1 C7B 2.7769 .
Y1 C7B 2.7769 6_565
N1 C2 1.4559(8) .
N1 C4 1.4692(8) .
N1 C1 1.4748(6) .
N2 C2 1.4656(6) .
N2 C2 1.4656(6) 6_565
N2 C5 1.4682(9) .
N3 C6 1.4043(16) .
N3 C3 1.4638(17) .
C1 N1 1.4748(6) 6_565
C1 C3 1.5156(16) .
C1 H1A 0.9900 .
C2 H2A 0.9800 .
C2 H2B 0.9800 .
C3 H3A 0.9800 .
C3 H3B 0.9800 .
C4 H4A 0.9700 .
C4 H4B 0.9700 .
C4 H4C 0.9700 .
C5 H5A 0.9700 .
C5 H5B 0.9700 .
C5 H5C 0.9700 .
C6 H6A 0.9700 .
C6 H6B 0.9700 .
C6 H6C 0.9700 .
C7A C8A 1.4200 .
C7A C11A 1.4200 .
C7A H7A 0.9400 .
C8A C9A 1.4202 .
C8A H8A 0.9400 .
C9A C10A 1.4200 .
C9A H9A 0.9400 .
C10A C11A 1.4200 .
C10A H10A 0.9400 .
C11A H11A 0.9400 .
C7B C8B 1.4201 .
C7B C11B 1.4200 .
C7B H7B 0.9400 .
C8B C9B 1.4200 .
C8B H8B 0.9400 .
C9B C10B 1.4200 .
C9B H9B 0.9400 .
C10B C11B 1.4200 .
C10B H10B 0.9400 .
C11B H11B 0.9400 .
Y2 N6 2.2331(9) .
Y2 N4 2.6218(5) .
Y2 N4 2.6218(5) 6_565
Y2 N5 2.7049(5) .
Y2 C22A 2.727(2) 6_565
Y2 C22A 2.7269 .
Y2 C18A 2.7391 6_565
Y2 C18A 2.7391 .
Y2 C20B 2.745(2) 6_565
Y2 C20B 2.7446(13) .
Y2 C21B 2.753(2) 6_565
Y2 C21B 2.7527(12) .
N4 C13 1.4580(7) .
N4 C15 1.4710(9) .
N4 C12 1.4752(8) .
N5 C13 1.4633(8) .
N5 C13 1.4633(8) 6_565
N5 C16 1.4666(12) .
N6 C17 1.4040(10) .
N6 C14 1.4397(12) .
C12 N4 1.4752(8) 6_565
C12 C14 1.5292(9) .
C12 H12A 0.9900 .
C13 H13A 0.9800 .
C13 H13B 0.9800 .
C14 H14A 0.9800 .
C14 H14B 0.9800 .
C15 H15A 0.9700 .
C15 H15B 0.9700 .
C15 H15C 0.9700 .
C16 H16A 0.9700 .
C16 H16B 0.9700 .
C16 H16C 0.9700 .
C17 H17A 0.9700 .
C17 H17B 0.9700 .
C17 H17C 0.9700 .
C18A C19A 1.4202 .
C18A C22A 1.4198 .
C18A H18A 0.9400 .
C19A C20A 1.4196 .
C19A H19A 0.9400 .
C20A C21A 1.4200 .
C20A H20A 0.9400 .
C21A C22A 1.4202 .
C21A H21A 0.9400 .
C22A H22A 0.9400 .
C18B C19B 1.4202 .
C18B C22B 1.4198 .
C18B H18B 0.9400 .
C19B C20B 1.4197 .
C19B H19B 0.9400 .
C20B C21B 1.4200 .
C20B H20B 0.9400 .
C21B C22B 1.4201 .
C21B H21B 0.9400 .
C22B H22B 0.9400 .

loop_
_platon_squeeze_void_nr
_platon_squeeze_void_average_x
_platon_squeeze_void_average_y
_platon_squeeze_void_average_z
_platon_squeeze_void_volume
_platon_squeeze_void_count_electrons
1 0.500 -0.015 0.500 391.2 92.3
2 1.000 -0.022 0.500 391.2 92.3
